data_7245020
loop_
_publ_author_name
'Budzikur, Daria'
'Kinzhybalo, Vasyl'
'\'Slepokura, Katarzyna'

_publ_section_title
;
 Crystal engineering and structural diversity of 2-aminopyridinium
 hypodiphosphates obtained by crystallization and dehydration
;
_journal_name_full CrystEngComm
_journal_paper_doi 10.1039/D2CE00261B
_journal_year 2022
_chemical_formula_moiety '2(C5 H7 N2), (H2 P2 O6), 2(H2 O)'
_chemical_formula_sum 'C10 H20 N4 O8 P2'
_chemical_formula_weight 386.24
_space_group_crystal_system monoclinic
_space_group_IT_number 14
_space_group_name_Hall '-P 2ybc'
_space_group_name_H-M_alt 'P 1 21/c 1'
_atom_sites_solution_hydrogens mixed
_atom_sites_solution_primary dual
_atom_sites_solution_secondary difmap
_audit_creation_method SHELXL-2016/6
_audit_update_record
;
2022-02-24 deposited with the CCDC.	2022-05-13 downloaded from the CCDC.
;
_cell_angle_alpha 90
_cell_angle_beta 94.22(2)
_cell_angle_gamma 90
_cell_formula_units_Z 2
_cell_length_a 7.574(2)
_cell_length_b 21.682(4)
_cell_length_c 5.1650(10)
_cell_measurement_reflns_used 2014
_cell_measurement_temperature 80(2)
_cell_measurement_theta_max 70.9940
_cell_measurement_theta_min 4.0360
_cell_volume 845.9(3)
_computing_cell_refinement 'CrysAlisPro 1.171.41.80a (Rigaku OD, 2020)'
_computing_data_collection 'CrysAlisPro 1.171.41.80a (Rigaku OD, 2020)'
_computing_data_reduction 'CrysAlisPro 1.171.41.80a (Rigaku OD, 2020)'
_computing_structure_refinement 'SHELXL-2016/6 (Sheldrick, 2016)'
_computing_structure_solution 'SHELXT-2016/6 (Sheldrick, 2016)'
_diffrn_ambient_temperature 80(2)
_diffrn_detector 'Hybrid Pixel Array Detector'
_diffrn_detector_area_resol_mean 10.0000
_diffrn_detector_type 'HyPix-Arc 150'
_diffrn_measured_fraction_theta_full 0.997
_diffrn_measured_fraction_theta_max 0.973
_diffrn_measurement_device 'four-circle diffractometer'
_diffrn_measurement_device_type 'Rigaku XtaLAB Synergy R, DW system, HyPix-Arc 150'
_diffrn_measurement_method '\w scans'
_diffrn_radiation_type CuK\a
_diffrn_radiation_wavelength 1.5418
_diffrn_reflns_av_R_equivalents 0.0385
_diffrn_reflns_av_unetI/netI 0.0490
_diffrn_reflns_Laue_measured_fraction_full 0.997
_diffrn_reflns_Laue_measured_fraction_max 0.973
_diffrn_reflns_limit_h_max 9
_diffrn_reflns_limit_h_min -9
_diffrn_reflns_limit_k_max 26
_diffrn_reflns_limit_k_min -22
_diffrn_reflns_limit_l_max 5
_diffrn_reflns_limit_l_min -6
_diffrn_reflns_number 4792
_diffrn_reflns_point_group_measured_fraction_full 0.997
_diffrn_reflns_point_group_measured_fraction_max 0.973
_diffrn_reflns_theta_full 67.680
_diffrn_reflns_theta_max 71.347
_diffrn_reflns_theta_min 4.078
_diffrn_source 'Rotating-anode X-ray tube'
_diffrn_source_type 'Rigaku (Cu) X-ray Source'
_exptl_absorpt_coefficient_mu 2.789
_exptl_absorpt_correction_T_max 1.00000
_exptl_absorpt_correction_T_min 0.75513
_exptl_absorpt_correction_type multi-scan
_exptl_absorpt_process_details
;
CrysAlisPro 1.171.41.80a (Rigaku Oxford Diffraction, 2020)
Empirical absorption correction using spherical harmonics,
implemented in SCALE3 ABSPACK scaling algorithm.
;
_exptl_crystal_colour colourless
_exptl_crystal_density_diffrn 1.516
_exptl_crystal_description plate
_exptl_crystal_F_000 404
_exptl_crystal_size_max 0.410
_exptl_crystal_size_mid 0.190
_exptl_crystal_size_min 0.100
_refine_diff_density_max 0.450
_refine_diff_density_min -0.525
_refine_diff_density_rms 0.077
_refine_ls_extinction_method none
_refine_ls_goodness_of_fit_ref 1.074
_refine_ls_hydrogen_treatment mixed
_refine_ls_matrix_type full
_refine_ls_number_parameters 134
_refine_ls_number_reflns 1607
_refine_ls_number_restraints 3
_refine_ls_restrained_S_all 1.073
_refine_ls_R_factor_all 0.0647
_refine_ls_R_factor_gt 0.0467
_refine_ls_shift/su_max 0.000
_refine_ls_shift/su_mean 0.000
_refine_ls_structure_factor_coef Fsqd
_refine_ls_weighting_details 'w=1/[\s^2^(Fo^2^)+(0.0695P)^2^+0.2739P] where P=(Fo^2^+2Fc^2^)/3'
_refine_ls_weighting_scheme calc
_refine_ls_wR_factor_gt 0.1174
_refine_ls_wR_factor_ref 0.1257
_reflns_Friedel_coverage 0.000
_reflns_number_gt 1233
_reflns_number_total 1607
_reflns_threshold_expression 'I > 2\s(I)'
_cod_data_source_file d2ce00261b4.cif
_cod_data_source_block 2ampyr31
_cod_original_sg_symbol_H-M 'P 21/c'
_cod_database_code 7245020
_shelx_shelxl_version_number 2016/6
_shelx_space_group_comment
;
The symmetry employed for this shelxl refinement is uniquely defined
by the following loop, which should always be used as a source of
symmetry information in preference to the above space-group names.
They are only intended as comments.
;
_shelx_estimated_absorpt_t_min 0.394
_shelx_estimated_absorpt_t_max 0.768

loop_
_space_group_symop_operation_xyz
'x, y, z'
'-x, y+1/2, -z+1/2'
'-x, -y, -z'
'x, -y-1/2, z-1/2'

loop_
_atom_site_label
_atom_site_type_symbol
_atom_site_fract_x
_atom_site_fract_y
_atom_site_fract_z
_atom_site_U_iso_or_equiv
_atom_site_adp_type
_atom_site_occupancy
_atom_site_site_symmetry_order
_atom_site_calc_flag
_atom_site_refinement_flags_posn
_atom_site_refinement_flags_adp
_atom_site_refinement_flags_occupancy
_atom_site_disorder_assembly
_atom_site_disorder_group
P1 P 0.49339(10) 0.46131(3) 0.36558(14) 0.0213(2) Uani 1 1 d . . . . .
O1 O 0.4717(3) 0.40294(8) 0.5193(4) 0.0240(5) Uani 1 1 d . . . . .
O2 O 0.6558(3) 0.46353(8) 0.2119(4) 0.0248(5) Uani 1 1 d . . . . .
O3 O 0.3168(3) 0.47235(9) 0.1905(4) 0.0249(5) Uani 1 1 d . . . . .
H3P H 0.315(7) 0.495(2) 0.066(10) 0.076(16) Uiso 1 1 d . . . . .
N1 N 0.1824(3) 0.37147(10) 0.7498(5) 0.0240(5) Uani 1 1 d . . . . .
H1N H 0.279(5) 0.3852(16) 0.665(7) 0.044(10) Uiso 1 1 d . . . . .
C2 C 0.0164(4) 0.38940(12) 0.6694(6) 0.0247(6) Uani 1 1 d . . . . .
N2 N -0.0057(4) 0.42793(11) 0.4670(5) 0.0256(6) Uani 1 1 d . . . . .
H2N1 H 0.095(5) 0.4389(15) 0.396(7) 0.034(10) Uiso 1 1 d . . . . .
H2N2 H -0.112(5) 0.4385(14) 0.407(6) 0.023(8) Uiso 1 1 d . . . . .
C3 C -0.1258(4) 0.36656(13) 0.8032(6) 0.0276(7) Uani 1 1 d . . . . .
H3 H -0.244203 0.377840 0.750172 0.036(9) Uiso 1 1 calc R . . . .
C4 C -0.0909(4) 0.32794(13) 1.0102(6) 0.0291(7) Uani 1 1 d . . . . .
H4 H -0.186010 0.312537 1.101471 0.030(9) Uiso 1 1 calc R . . . .
C5 C 0.0840(4) 0.31070(13) 1.0901(6) 0.0280(7) Uani 1 1 d . . . . .
H5 H 0.107816 0.283717 1.233383 0.028(8) Uiso 1 1 calc R . . . .
C6 C 0.2175(4) 0.33349(12) 0.9579(6) 0.0265(7) Uani 1 1 d . . . . .
H6 H 0.336523 0.322945 1.010504 0.025(8) Uiso 1 1 calc R . . . .
O1W O 0.5484(3) 0.28003(9) 0.3958(4) 0.0314(5) Uani 1 1 d DG . . . .
H1W1 H 0.530181 0.317904 0.415369 0.036(10) Uiso 1 1 d DG . . . .
H1W2 H 0.545681 0.262857 0.541247 0.091(19) Uiso 1 1 d DG . . . .

loop_
_atom_site_aniso_label
_atom_site_aniso_U_11
_atom_site_aniso_U_22
_atom_site_aniso_U_33
_atom_site_aniso_U_23
_atom_site_aniso_U_13
_atom_site_aniso_U_12
P1 0.0189(4) 0.0180(4) 0.0267(4) 0.0013(3) -0.0001(3) 0.0007(3)
O1 0.0239(11) 0.0177(9) 0.0302(10) 0.0014(8) 0.0003(9) 0.0007(8)
O2 0.0199(11) 0.0262(10) 0.0281(10) 0.0011(8) 0.0012(9) 0.0030(8)
O3 0.0212(11) 0.0243(10) 0.0285(11) 0.0022(9) -0.0022(9) 0.0000(8)
N1 0.0209(14) 0.0208(12) 0.0301(13) -0.0005(10) 0.0004(11) 0.0009(10)
C2 0.0233(15) 0.0176(13) 0.0329(15) -0.0038(11) 0.0003(13) 0.0010(11)
N2 0.0188(13) 0.0239(13) 0.0338(14) 0.0045(10) -0.0008(12) 0.0017(11)
C3 0.0228(16) 0.0260(15) 0.0338(16) -0.0039(12) 0.0004(13) 0.0000(12)
C4 0.0298(18) 0.0239(14) 0.0340(16) -0.0028(12) 0.0042(14) -0.0037(13)
C5 0.0341(18) 0.0206(14) 0.0294(15) 0.0003(12) 0.0032(14) 0.0003(12)
C6 0.0271(17) 0.0205(14) 0.0311(16) -0.0005(12) -0.0028(13) 0.0044(12)
O1W 0.0408(14) 0.0210(11) 0.0318(11) -0.0012(9) -0.0005(10) 0.0020(10)

loop_
_atom_type_symbol
_atom_type_description
_atom_type_scat_dispersion_real
_atom_type_scat_dispersion_imag
_atom_type_scat_source
C C 0.0181 0.0091 'International Tables Vol C Tables 4.2.6.8 and 6.1.1.4'
H H 0.0000 0.0000 'International Tables Vol C Tables 4.2.6.8 and 6.1.1.4'
N N 0.0311 0.0180 'International Tables Vol C Tables 4.2.6.8 and 6.1.1.4'
O O 0.0492 0.0322 'International Tables Vol C Tables 4.2.6.8 and 6.1.1.4'
P P 0.2955 0.4335 'International Tables Vol C Tables 4.2.6.8 and 6.1.1.4'

loop_
_geom_angle_atom_site_label_1
_geom_angle_atom_site_label_2
_geom_angle_atom_site_label_3
_geom_angle
_geom_angle_site_symmetry_1
_geom_angle_site_symmetry_3
_geom_angle_publ_flag
O1 P1 O2 115.27(11) . . yes
O1 P1 O3 107.96(11) . . yes
O2 P1 O3 112.47(11) . . yes
O1 P1 P1 108.21(9) . 3_666 yes
O2 P1 P1 108.02(9) . 3_666 yes
O3 P1 P1 104.26(9) . 3_666 yes
P1 O3 H3P 121(4) . . ?
C2 N1 C6 122.6(3) . . ?
C2 N1 H1N 120(2) . . ?
C6 N1 H1N 117(2) . . ?
N2 C2 N1 118.6(3) . . ?
N2 C2 C3 123.0(3) . . ?
N1 C2 C3 118.4(3) . . ?
C2 N2 H2N1 115(2) . . ?
C2 N2 H2N2 120(2) . . ?
H2N1 N2 H2N2 125(3) . . ?
C4 C3 C2 119.1(3) . . ?
C4 C3 H3 120.4 . . ?
C2 C3 H3 120.4 . . ?
C3 C4 C5 121.0(3) . . ?
C3 C4 H4 119.5 . . ?
C5 C4 H4 119.5 . . ?
C6 C5 C4 118.4(3) . . ?
C6 C5 H5 120.8 . . ?
C4 C5 H5 120.8 . . ?
C5 C6 N1 120.5(3) . . ?
C5 C6 H6 119.7 . . ?
N1 C6 H6 119.7 . . ?
H1W1 O1W H1W2 108.1 . . ?

loop_
_geom_bond_atom_site_label_1
_geom_bond_atom_site_label_2
_geom_bond_distance
_geom_bond_site_symmetry_2
_geom_bond_publ_flag
P1 O1 1.5096(19) . yes
P1 O2 1.513(2) . yes
P1 O3 1.577(2) . yes
P1 P1 2.1754(14) 3_666 yes
O3 H3P 0.81(5) . ?
N1 C2 1.352(4) . ?
N1 C6 1.365(4) . ?
N1 H1N 0.93(4) . ?
C2 N2 1.339(4) . ?
C2 C3 1.411(4) . ?
N2 H2N1 0.90(4) . ?
N2 H2N2 0.87(4) . ?
C3 C4 1.369(4) . ?
C3 H3 0.9500 . ?
C4 C5 1.409(4) . ?
C4 H4 0.9500 . ?
C5 C6 1.354(4) . ?
C5 H5 0.9500 . ?
C6 H6 0.9500 . ?
O1W H1W1 0.8400 . ?
O1W H1W2 0.8399 . ?

loop_
_geom_hbond_atom_site_label_D
_geom_hbond_atom_site_label_H
_geom_hbond_atom_site_label_A
_geom_hbond_distance_DH
_geom_hbond_distance_HA
_geom_hbond_distance_DA
_geom_hbond_angle_DHA
_geom_hbond_site_symmetry_A
O3 H3P O2 0.81(5) 1.72(5) 2.522(3) 169(5) 3_665
N1 H1N O1 0.93(4) 1.73(4) 2.658(3) 173(3) .
N2 H2N1 O3 0.90(4) 2.18(4) 3.074(4) 173(3) .
N2 H2N2 O2 0.87(4) 2.04(4) 2.900(3) 171(3) 1_455
C3 H3 O1 0.95 2.44 3.377(4) 167.6 1_455
O1W H1W1 O1 0.84 1.98 2.811(3) 170.1 .
O1W H1W2 O1W 0.84 2.05 2.8922(19) 178.0 4_566

loop_
_geom_torsion_atom_site_label_1
_geom_torsion_atom_site_label_2
_geom_torsion_atom_site_label_3
_geom_torsion_atom_site_label_4
_geom_torsion
_geom_torsion_site_symmetry_1
_geom_torsion_site_symmetry_2
_geom_torsion_site_symmetry_3
_geom_torsion_site_symmetry_4
_geom_torsion_publ_flag
C6 N1 C2 N2 178.4(3) . . . . ?
C6 N1 C2 C3 -1.5(4) . . . . ?
N2 C2 C3 C4 -179.2(3) . . . . ?
N1 C2 C3 C4 0.8(4) . . . . ?
C2 C3 C4 C5 -0.2(4) . . . . ?
C3 C4 C5 C6 0.3(4) . . . . ?
C4 C5 C6 N1 -1.0(4) . . . . ?
C2 N1 C6 C5 1.7(4) . . . . ?
O1 P1 P1 O1 180.000(1) . . 3_666 3_666 yes
O2 P1 P1 O1 54.58(13) . . 3_666 3_666 yes
O3 P1 P1 O1 -65.25(13) . . 3_666 3_666 yes
O1 P1 P1 O2 -54.58(13) . . 3_666 3_666 yes
O2 P1 P1 O2 180.000(0) . . 3_666 3_666 yes
O3 P1 P1 O2 60.17(13) . . 3_666 3_666 yes
O1 P1 P1 O3 65.25(13) . . 3_666 3_666 yes
O2 P1 P1 O3 -60.17(13) . . 3_666 3_666 yes
O3 P1 P1 O3 180.000(1) . . 3_666 3_666 yes
